data_7111486
loop_
_publ_author_name
'Wong, Ella Lai-Ming'
'Fang, Guo-Su'
'Che, Chi-Ming'
'Zhu, Nianyong'

_publ_section_title
;
 Highly cytotoxic iron(ii) complexes with pentadentate pyridyl ligands as
 a new class of anti-tumor agents
;
_journal_issue 36
_journal_name_full 'Chemical Communications'
_journal_page_first 4578
_journal_page_last 4580
_journal_paper_doi 10.1039/b507687k
_journal_year 2005
_chemical_formula_moiety 'C32 H27.50 Cl2 Fe N8.50 O8'
_chemical_formula_sum 'C32 H27.5 Cl2 Fe N8.5 O8'
_chemical_formula_weight 785.88
_chemical_name_systematic
;
?
;
_space_group_IT_number 2
_symmetry_cell_setting triclinic
_symmetry_space_group_name_Hall '-P 1'
_symmetry_space_group_name_H-M 'P -1'
_atom_sites_solution_hydrogens geom
_atom_sites_solution_primary direct
_atom_sites_solution_secondary difmap
_audit_creation_method SHELXL-97
_cell_angle_alpha 94.77(3)
_cell_angle_beta 113.14(3)
_cell_angle_gamma 104.39(3)
_cell_formula_units_Z 2
_cell_length_a 11.732(2)
_cell_length_b 12.453(3)
_cell_length_c 13.997(3)
_cell_measurement_reflns_used 0
_cell_measurement_temperature 301(2)
_cell_measurement_theta_max 0
_cell_measurement_theta_min 0
_cell_volume 1783.5(9)
_computing_cell_refinement Scalepack
_computing_data_collection MarControl
_computing_data_reduction Denzo
_computing_molecular_graphics 'Ortep-3 for Windows (Farrugia, 1997)'
_computing_publication_material 'WinGX publication routines (Farrugia, 1999)'
_computing_structure_refinement 'SHELXL-97 (Sheldrick, 1997)'
_computing_structure_solution SIR-97
_diffrn_ambient_temperature 301(2)
_diffrn_measured_fraction_theta_full 0.550
_diffrn_measured_fraction_theta_max 0.550
_diffrn_measurement_device_type 'Marresearch Imaging Plate mar300'
_diffrn_measurement_method Oscillation
_diffrn_radiation_monochromator graphite
_diffrn_radiation_source 'fine-focus sealed tube'
_diffrn_radiation_type MoK\a
_diffrn_radiation_wavelength 0.71069
_diffrn_reflns_av_R_equivalents 0.0513
_diffrn_reflns_av_sigmaI/netI 0.1367
_diffrn_reflns_limit_h_max 13
_diffrn_reflns_limit_h_min -12
_diffrn_reflns_limit_k_max 13
_diffrn_reflns_limit_k_min -13
_diffrn_reflns_limit_l_max 14
_diffrn_reflns_limit_l_min -14
_diffrn_reflns_number 4652
_diffrn_reflns_theta_full 23.85
_diffrn_reflns_theta_max 23.85
_diffrn_reflns_theta_min 1.72
_exptl_absorpt_coefficient_mu 0.634
_exptl_absorpt_correction_type none
_exptl_crystal_colour red
_exptl_crystal_density_diffrn 1.463
_exptl_crystal_density_method 'not measured'
_exptl_crystal_description prism
_exptl_crystal_F_000 806
_exptl_crystal_size_max 0.3
_exptl_crystal_size_mid 0.2
_exptl_crystal_size_min 0.05
_refine_diff_density_max 0.545
_refine_diff_density_min -0.482
_refine_diff_density_rms 0.081
_refine_ls_extinction_method none
_refine_ls_goodness_of_fit_ref 0.936
_refine_ls_hydrogen_treatment mixed
_refine_ls_matrix_type full
_refine_ls_number_parameters 419
_refine_ls_number_reflns 3030
_refine_ls_number_restraints 63
_refine_ls_restrained_S_all 0.956
_refine_ls_R_factor_all 0.1518
_refine_ls_R_factor_gt 0.0941
_refine_ls_shift/su_max 0.001
_refine_ls_shift/su_mean 0.000
_refine_ls_structure_factor_coef Fsqd
_refine_ls_weighting_details 'calc w=1/[\s^2^(Fo^2^)+(0.1848P)^2^+0.0000P] where P=(Fo^2^+2Fc^2^)/3'
_refine_ls_weighting_scheme calc
_refine_ls_wR_factor_gt 0.2494
_refine_ls_wR_factor_ref 0.2811
_reflns_number_gt 1514
_reflns_number_total 3030
_reflns_threshold_expression >2sigma(I)
_cod_data_source_file b507687ksup1.cif
_cod_data_source_block Complex_1a
_cod_original_cell_volume 1783.5(7)
_cod_original_formula_sum 'C32 H27.50 Cl2 Fe N8.50 O8'
_cod_database_code 7111486

loop_
_symmetry_equiv_pos_as_xyz
'x, y, z'
'-x, -y, -z'

loop_
_atom_site_label
_atom_site_type_symbol
_atom_site_fract_x
_atom_site_fract_y
_atom_site_fract_z
_atom_site_U_iso_or_equiv
_atom_site_adp_type
_atom_site_occupancy
_atom_site_symmetry_multiplicity
_atom_site_calc_flag
_atom_site_refinement_flags
_atom_site_disorder_assembly
_atom_site_disorder_group
Fe1 Fe 0.75393(16) 0.24645(15) 0.24676(12) 0.0737(8) Uani 1 1 d . . .
N1 N 0.5309(10) 0.1642(8) 0.1993(10) 0.075(3) Uani 1 1 d . . .
N2 N 0.6432(12) 0.1791(8) 0.0704(8) 0.071(3) Uani 1 1 d . . .
N3 N 0.8912(11) 0.2345(8) 0.1729(12) 0.081(3) Uani 1 1 d . . .
N4 N 0.9630(12) 0.3034(9) 0.3727(11) 0.089(3) Uani 1 1 d . . .
N5 N 0.7608(14) 0.3405(9) 0.3971(9) 0.087(3) Uani 1 1 d . . .
N6 N 0.7404(11) 0.4040(10) 0.1924(9) 0.088(4) Uani 1 1 d . . .
N7 N 0.7632(10) 0.0934(10) 0.3111(9) 0.093(4) Uani 1 1 d . . .
C1 C 0.4800(17) 0.1379(13) 0.2688(12) 0.096(4) Uani 1 1 d . . .
H1 H 0.5364 0.1521 0.3405 0.115 Uiso 1 1 calc R . .
C2 C 0.350(2) 0.0915(13) 0.2389(17) 0.106(5) Uani 1 1 d . . .
H2 H 0.3182 0.0741 0.2887 0.127 Uiso 1 1 calc R . .
C3 C 0.2687(16) 0.0712(13) 0.134(2) 0.116(6) Uani 1 1 d . . .
H3 H 0.1793 0.0429 0.1120 0.139 Uiso 1 1 calc R . .
C4 C 0.3161(16) 0.0919(13) 0.0596(13) 0.099(5) Uani 1 1 d . . .
H4 H 0.2607 0.0748 -0.0125 0.119 Uiso 1 1 calc R . .
C5 C 0.4504(15) 0.1394(11) 0.0961(13) 0.082(4) Uani 1 1 d . . .
C6 C 0.5173(16) 0.1586(10) 0.0249(12) 0.079(4) Uani 1 1 d . . .
C7 C 0.4439(16) 0.1557(13) -0.0834(14) 0.106(5) Uani 1 1 d . . .
H7 H 0.3546 0.1445 -0.1120 0.128 Uiso 1 1 calc R . .
C8 C 0.510(2) 0.1701(16) -0.1422(14) 0.131(7) Uani 1 1 d . . .
H8 H 0.4668 0.1678 -0.2144 0.158 Uiso 1 1 calc R . .
C9 C 0.641(2) 0.1879(14) -0.0980(16) 0.123(6) Uani 1 1 d . . .
H9 H 0.6859 0.1959 -0.1401 0.147 Uiso 1 1 calc R . .
C10 C 0.7072(17) 0.1943(11) 0.0099(14) 0.087(4) Uani 1 1 d . . .
C11 C 0.8461(19) 0.2137(11) 0.0659(15) 0.096(4) Uani 1 1 d . . .
C12 C 0.934(2) 0.2151(13) 0.0209(17) 0.129(6) Uani 1 1 d . . .
H12 H 0.9062 0.1996 -0.0522 0.155 Uiso 1 1 calc R . .
C13 C 1.067(3) 0.2415(18) 0.093(3) 0.156(9) Uani 1 1 d . . .
H13 H 1.1279 0.2456 0.0656 0.187 Uiso 1 1 calc R . .
C14 C 1.109(2) 0.2605(17) 0.197(2) 0.131(7) Uani 1 1 d . . .
H14 H 1.1967 0.2756 0.2424 0.158 Uiso 1 1 calc R . .
C15 C 1.0161(18) 0.2567(12) 0.2341(18) 0.095(4) Uani 1 1 d . . .
C16 C 1.0538(14) 0.2838(12) 0.3466(18) 0.096(5) Uani 1 1 d . . .
C17 C 1.170(2) 0.2889(16) 0.422(2) 0.144(8) Uani 1 1 d . . .
H17 H 1.2344 0.2744 0.4047 0.172 Uiso 1 1 calc R . .
C18 C 1.192(2) 0.3175(18) 0.531(3) 0.173(14) Uani 1 1 d . . .
H18 H 1.2714 0.3194 0.5842 0.208 Uiso 1 1 calc R . .
C19 C 1.102(2) 0.3414(16) 0.5568(15) 0.134(7) Uani 1 1 d . . .
H19 H 1.1173 0.3628 0.6270 0.161 Uiso 1 1 calc R . .
C20 C 0.9814(18) 0.3322(12) 0.4704(16) 0.097(5) Uani 1 1 d . . .
C21 C 0.875(2) 0.3544(12) 0.4837(12) 0.096(5) Uani 1 1 d . . .
C22 C 0.887(2) 0.3995(17) 0.5834(19) 0.144(8) Uani 1 1 d . . .
H22 H 0.9612 0.4081 0.6449 0.173 Uiso 1 1 calc R . .
C23 C 0.785(3) 0.4302(15) 0.5871(15) 0.137(8) Uani 1 1 d . . .
H23 H 0.7937 0.4603 0.6536 0.165 Uiso 1 1 calc R . .
C24 C 0.672(2) 0.4211(14) 0.5028(18) 0.117(5) Uani 1 1 d . . .
H24 H 0.6042 0.4435 0.5075 0.141 Uiso 1 1 calc R . .
C25 C 0.6704(17) 0.3727(11) 0.4055(12) 0.095(4) Uani 1 1 d . . .
H25 H 0.5966 0.3641 0.3434 0.114 Uiso 1 1 calc R . .
C26 C 0.7195(13) 0.4773(17) 0.1527(10) 0.093(5) Uani 1 1 d . . .
C27 C 0.6954(16) 0.5792(13) 0.1039(11) 0.117(5) Uani 1 1 d . . .
C28 C 0.7836(13) 0.0275(14) 0.3601(12) 0.087(4) Uani 1 1 d . . .
C29 C 0.8137(18) -0.0630(15) 0.4259(12) 0.135(6) Uani 1 1 d . . .
Cl1 Cl 0.9893(4) -0.1079(4) 0.2363(3) 0.1252(15) Uiso 1 1 d D . .
Cl2 Cl 0.4128(4) 0.5173(5) 0.2269(4) 0.152(2) Uani 1 1 d D . .
O1 O 0.8599(18) -0.1494(17) 0.2311(16) 0.137(7) Uiso 0.50 1 d PD A 1
O2 O 0.985(3) -0.038(2) 0.163(2) 0.216(12) Uiso 0.50 1 d PD A 1
O3 O 1.026(2) -0.2032(18) 0.2136(19) 0.182(10) Uiso 0.50 1 d PD A 1
O4 O 1.077(2) -0.049(3) 0.3411(18) 0.28(2) Uiso 0.50 1 d PD A 1
O1' O 0.993(3) -0.177(2) 0.309(2) 0.228(13) Uiso 0.50 1 d PD A 2
O2' O 1.063(2) 0.003(2) 0.294(2) 0.176(10) Uiso 0.50 1 d PD A 2
O3' O 1.052(3) -0.139(3) 0.179(2) 0.283(19) Uiso 0.50 1 d PD A 2
O4' O 0.867(3) -0.110(3) 0.173(2) 0.33(3) Uiso 0.50 1 d PD A 2
O5 O 0.4123(17) 0.4253(14) 0.1569(13) 0.297(10) Uiso 1 1 d D . .
O6 O 0.3051(14) 0.5460(14) 0.1766(11) 0.239(7) Uiso 1 1 d D . .
O7 O 0.4103(13) 0.4684(12) 0.3126(10) 0.207(6) Uiso 1 1 d D . .
O8 O 0.5247(13) 0.5988(12) 0.2529(11) 0.227(7) Uiso 1 1 d D . .
N8 N 0.005(4) 0.534(4) 0.141(3) 0.195(16) Uiso 0.50 1 d P . .
C30 C -0.014(4) 0.519(3) 0.034(3) 0.093(13) Uiso 0.50 1 d P . .
C31 C -0.004(5) 0.490(4) -0.073(4) 0.13(2) Uiso 0.50 1 d P . .
N9 N 0.445(3) 0.153(3) 0.517(2) 0.307(13) Uiso 1 1 d . . .
C32 C 0.544(3) 0.143(2) 0.576(2) 0.195(9) Uiso 1 1 d . . .
C33 C 0.678(2) 0.164(2) 0.6292(17) 0.190(8) Uiso 1 1 d . . .

loop_
_atom_site_aniso_label
_atom_site_aniso_U_11
_atom_site_aniso_U_22
_atom_site_aniso_U_33
_atom_site_aniso_U_23
_atom_site_aniso_U_13
_atom_site_aniso_U_12
Fe1 0.0705(13) 0.0598(13) 0.0762(13) 0.0069(9) 0.0205(9) 0.0161(9)
N1 0.076(7) 0.050(7) 0.096(9) 0.004(6) 0.040(8) 0.013(6)
N2 0.067(8) 0.061(7) 0.073(7) 0.010(6) 0.022(7) 0.016(6)
N3 0.058(8) 0.066(8) 0.123(10) 0.015(7) 0.041(7) 0.021(6)
N4 0.084(9) 0.061(8) 0.081(9) 0.004(6) 0.008(8) 0.004(6)
N5 0.121(10) 0.052(7) 0.072(8) 0.000(6) 0.034(9) 0.015(7)
N6 0.100(9) 0.069(9) 0.072(8) 0.007(7) 0.019(7) 0.017(7)
N7 0.083(8) 0.052(8) 0.124(10) 0.026(7) 0.031(7) 0.009(7)
C1 0.094(13) 0.093(12) 0.107(11) 0.018(9) 0.047(10) 0.029(10)
C2 0.104(14) 0.080(12) 0.151(17) 0.012(11) 0.078(13) 0.021(11)
C3 0.074(11) 0.064(11) 0.180(19) 0.012(13) 0.030(14) 0.016(9)
C4 0.077(13) 0.097(13) 0.104(12) 0.013(10) 0.023(10) 0.023(10)
C5 0.069(11) 0.059(9) 0.085(11) -0.002(8) 0.003(10) 0.022(8)
C6 0.085(11) 0.048(9) 0.088(12) 0.006(7) 0.024(10) 0.017(8)
C7 0.105(12) 0.099(12) 0.084(12) -0.003(9) 0.018(11) 0.024(10)
C8 0.140(18) 0.138(17) 0.079(12) 0.005(11) 0.012(13) 0.045(15)
C9 0.18(2) 0.114(14) 0.093(14) 0.025(11) 0.079(14) 0.041(14)
C10 0.097(12) 0.056(9) 0.098(13) 0.001(8) 0.041(12) 0.011(8)
C11 0.132(16) 0.063(10) 0.108(13) 0.008(9) 0.072(13) 0.023(10)
C12 0.175(19) 0.080(12) 0.187(18) 0.029(12) 0.125(19) 0.051(13)
C13 0.17(2) 0.106(16) 0.29(3) 0.05(2) 0.16(3) 0.083(17)
C14 0.102(15) 0.122(16) 0.167(19) 0.007(15) 0.060(17) 0.035(11)
C15 0.081(13) 0.060(10) 0.141(16) 0.024(10) 0.043(15) 0.023(9)
C16 0.033(9) 0.069(10) 0.151(18) 0.023(10) 0.005(11) 0.013(7)
C17 0.087(16) 0.085(14) 0.23(2) 0.048(17) 0.035(18) 0.020(11)
C18 0.094(17) 0.082(15) 0.23(3) 0.037(18) -0.04(2) 0.008(12)
C19 0.122(17) 0.087(14) 0.111(14) 0.033(10) -0.013(15) -0.004(13)
C20 0.098(14) 0.058(10) 0.100(15) 0.020(9) 0.017(14) 0.009(9)
C21 0.142(17) 0.063(10) 0.041(9) -0.003(8) 0.022(11) -0.006(10)
C22 0.152(19) 0.082(14) 0.15(2) 0.028(13) 0.029(16) 0.016(13)
C23 0.24(3) 0.075(13) 0.075(13) 0.009(10) 0.061(17) 0.025(16)
C24 0.176(19) 0.082(12) 0.139(15) 0.029(12) 0.110(16) 0.042(12)
C25 0.123(13) 0.055(10) 0.104(13) 0.010(8) 0.049(11) 0.021(9)
C26 0.079(10) 0.122(16) 0.050(9) -0.031(10) 0.026(8) 0.005(11)
C27 0.190(16) 0.078(11) 0.115(11) 0.064(9) 0.073(11) 0.065(11)
C28 0.081(10) 0.069(12) 0.107(11) 0.007(9) 0.043(9) 0.013(9)
C29 0.189(17) 0.121(14) 0.137(13) 0.085(12) 0.083(13) 0.078(13)
Cl2 0.102(3) 0.214(6) 0.130(4) 0.061(4) 0.039(3) 0.040(4)

loop_
_atom_type_symbol
_atom_type_description
_atom_type_scat_dispersion_real
_atom_type_scat_dispersion_imag
_atom_type_scat_source
Fe Fe 0.3463 0.8444 'International Tables Vol C Tables 4.2.6.8 and 6.1.1.4'
N N 0.0061 0.0033 'International Tables Vol C Tables 4.2.6.8 and 6.1.1.4'
C C 0.0033 0.0016 'International Tables Vol C Tables 4.2.6.8 and 6.1.1.4'
Cl Cl 0.1484 0.1585 'International Tables Vol C Tables 4.2.6.8 and 6.1.1.4'
O O 0.0106 0.0060 'International Tables Vol C Tables 4.2.6.8 and 6.1.1.4'
H H 0.0000 0.0000 'International Tables Vol C Tables 4.2.6.8 and 6.1.1.4'

loop_
_geom_angle_atom_site_label_1
_geom_angle_atom_site_label_2
_geom_angle_atom_site_label_3
_geom_angle
_geom_angle_site_symmetry_1
_geom_angle_site_symmetry_3
N6 Fe1 N7 175.4(4) . .
N6 Fe1 N2 80.1(4) . .
N7 Fe1 N2 103.2(4) . .
N6 Fe1 N3 89.7(4) . .
N7 Fe1 N3 94.5(4) . .
N2 Fe1 N3 69.2(5) . .
N6 Fe1 N4 100.6(4) . .
N7 Fe1 N4 79.2(4) . .
N2 Fe1 N4 138.7(5) . .
N3 Fe1 N4 69.5(6) . .
N6 Fe1 N5 83.3(4) . .
N7 Fe1 N5 92.3(4) . .
N2 Fe1 N5 147.6(5) . .
N3 Fe1 N5 138.5(5) . .
N4 Fe1 N5 71.7(5) . .
N6 Fe1 N1 97.1(4) . .
N7 Fe1 N1 81.2(4) . .
N2 Fe1 N1 69.1(5) . .
N3 Fe1 N1 135.8(4) . .
N4 Fe1 N1 149.2(5) . .
N5 Fe1 N1 85.7(5) . .
C5 N1 C1 118.3(12) . .
C5 N1 Fe1 117.2(10) . .
C1 N1 Fe1 124.5(10) . .
C6 N2 C10 118.0(12) . .
C6 N2 Fe1 119.8(10) . .
C10 N2 Fe1 118.9(10) . .
C15 N3 C11 120.4(15) . .
C15 N3 Fe1 119.6(13) . .
C11 N3 Fe1 119.7(10) . .
C20 N4 C16 123.2(16) . .
C20 N4 Fe1 116.9(12) . .
C16 N4 Fe1 118.4(11) . .
C25 N5 C21 121.3(14) . .
C25 N5 Fe1 126.7(11) . .
C21 N5 Fe1 111.9(12) . .
C26 N6 Fe1 171.0(13) . .
C28 N7 Fe1 167.9(12) . .
N1 C1 C2 123.0(14) . .
C1 C2 C3 117.9(16) . .
C2 C3 C4 121.2(16) . .
C3 C4 C5 117.5(15) . .
N1 C5 C4 121.8(15) . .
N1 C5 C6 114.3(13) . .
C4 C5 C6 123.7(15) . .
N2 C6 C7 124.8(14) . .
N2 C6 C5 115.6(13) . .
C7 C6 C5 119.7(16) . .
C8 C7 C6 115.9(16) . .
C7 C8 C9 120.7(17) . .
C8 C9 C10 120.1(17) . .
N2 C10 C9 120.5(15) . .
N2 C10 C11 114.6(15) . .
C9 C10 C11 124.9(18) . .
N3 C11 C12 119.4(17) . .
N3 C11 C10 113.7(15) . .
C12 C11 C10 126.9(19) . .
C11 C12 C13 116.2(19) . .
C14 C13 C12 124(2) . .
C13 C14 C15 116(2) . .
N3 C15 C14 124.2(19) . .
N3 C15 C16 115.6(16) . .
C14 C15 C16 120.1(19) . .
N4 C16 C17 120(2) . .
N4 C16 C15 114.9(14) . .
C17 C16 C15 125(2) . .
C16 C17 C18 118(2) . .
C19 C18 C17 122(2) . .
C18 C19 C20 116(2) . .
N4 C20 C21 115.7(16) . .
N4 C20 C19 121.0(19) . .
C21 C20 C19 123(2) . .
N5 C21 C22 117.7(19) . .
N5 C21 C20 120.2(14) . .
C22 C21 C20 122(2) . .
C23 C22 C21 118(2) . .
C24 C23 C22 126.0(19) . .
C23 C24 C25 111.5(16) . .
N5 C25 C24 125.5(16) . .
N6 C26 C27 177.5(16) . .
N7 C28 C29 178.6(15) . .
O4' Cl1 O3' 112.0(12) . .
O4' Cl1 O1' 112.5(12) . .
O3' Cl1 O1' 108.5(11) . .
O4' Cl1 O2 67.0(15) . .
O3' Cl1 O2 72.1(14) . .
O1' Cl1 O2 179.4(13) . .
O4' Cl1 O2' 109.6(12) . .
O3' Cl1 O2' 106.5(11) . .
O1' Cl1 O2' 107.4(11) . .
O2 Cl1 O2' 72.5(13) . .
O4' Cl1 O3 116.2(17) . .
O3' Cl1 O3 42.9(13) . .
O1' Cl1 O3 67.9(13) . .
O2 Cl1 O3 112.7(10) . .
O2' Cl1 O3 131.9(14) . .
O4' Cl1 O4 132.4(19) . .
O3' Cl1 O4 112.3(18) . .
O1' Cl1 O4 68.2(14) . .
O2 Cl1 O4 111.9(11) . .
O2' Cl1 O4 39.9(13) . .
O3 Cl1 O4 107.9(10) . .
O4' Cl1 O1 41.8(14) . .
O3' Cl1 O1 135.1(15) . .
O1' Cl1 O1 71.5(12) . .
O2 Cl1 O1 108.0(10) . .
O2' Cl1 O1 116.4(13) . .
O3 Cl1 O1 107.3(10) . .
O4 Cl1 O1 109.0(10) . .
O6 Cl2 O8 115.0(9) . .
O6 Cl2 O7 112.0(8) . .
O8 Cl2 O7 112.4(8) . .
O6 Cl2 O5 108.0(9) . .
O8 Cl2 O5 105.9(8) . .
O7 Cl2 O5 102.3(9) . .
C31 N8 C30 14(4) 2_565 .
C31 C30 C30 122(10) 2_565 2_565
C31 C30 N8 27(8) 2_565 .
C30 C30 N8 149(5) 2_565 .
C31 C30 C31 139(8) 2_565 .
C30 C30 C31 17(3) 2_565 .
N8 C30 C31 165(3) . .
C30 C31 N8 139(10) 2_565 2_565
C30 C31 C30 41(8) 2_565 .
N8 C31 C30 175(5) 2_565 .
C30 C31 C31 31(6) 2_565 2_565
N8 C31 C31 168(7) 2_565 2_565
C30 C31 C31 10(2) . 2_565
N9 C32 C33 158(3) . .

loop_
_geom_bond_atom_site_label_1
_geom_bond_atom_site_label_2
_geom_bond_distance
_geom_bond_site_symmetry_2
Fe1 N6 2.183(12) .
Fe1 N7 2.184(12) .
Fe1 N2 2.254(10) .
Fe1 N3 2.255(10) .
Fe1 N4 2.271(11) .
Fe1 N5 2.284(11) .
Fe1 N1 2.351(10) .
N1 C5 1.335(14) .
N1 C1 1.350(16) .
N2 C6 1.304(14) .
N2 C10 1.330(16) .
N3 C15 1.316(17) .
N3 C11 1.355(16) .
N4 C20 1.300(18) .
N4 C16 1.323(17) .
N5 C25 1.265(16) .
N5 C21 1.369(18) .
N6 C26 1.135(18) .
N7 C28 1.123(15) .
C1 C2 1.360(18) .
C2 C3 1.362(19) .
C3 C4 1.37(2) .
C4 C5 1.395(18) .
C5 C6 1.493(18) .
C6 C7 1.411(17) .
C7 C8 1.33(2) .
C8 C9 1.36(2) .
C9 C10 1.385(19) .
C10 C11 1.448(19) .
C11 C12 1.40(2) .
C12 C13 1.42(3) .
C13 C14 1.31(2) .
C14 C15 1.37(2) .
C15 C16 1.44(2) .
C16 C17 1.34(2) .
C17 C18 1.43(3) .
C18 C19 1.33(3) .
C19 C20 1.43(2) .
C20 C21 1.41(2) .
C21 C22 1.40(2) .
C22 C23 1.36(2) .
C23 C24 1.35(2) .
C24 C25 1.434(19) .
C26 C27 1.53(2) .
C28 C29 1.54(2) .
Cl1 O4' 1.35(2) .
Cl1 O3' 1.38(2) .
Cl1 O1' 1.38(2) .
Cl1 O2 1.39(2) .
Cl1 O2' 1.40(2) .
Cl1 O3 1.412(19) .
Cl1 O4 1.42(2) .
Cl1 O1 1.447(17) .
Cl2 O6 1.337(13) .
Cl2 O8 1.337(13) .
Cl2 O7 1.396(12) .
Cl2 O5 1.442(13) .
N8 C31 0.97(5) 2_565
N8 C30 1.42(6) .
C30 C31 0.54(7) 2_565
C30 C30 1.20(6) 2_565
C30 C31 1.56(5) .
C31 C30 0.54(7) 2_565
C31 N8 0.97(5) 2_565
C31 C31 2.00(11) 2_565
N9 C32 1.18(3) .
C32 C33 1.39(3) .
